data_7243860
loop_
_publ_author_name
'Sashida, Haruki'
'Ohyanagi, Kazuo'
'Minoura, Mao'
'Akiba, Kin-ya'

_publ_section_title
;
 Studies on tellurium-containing heterocycles. Part 18. Preparation and
 structure of 2-benzotelluropyrylium salts and 2-benzoselenopyrylium salts
;
_journal_coden_ASTM JCSPCE
_journal_issue 5
_journal_name_full
;
 Journal of the Chemical Society, Perkin Transactions 1
;
_journal_page_first 606
_journal_page_last 612
_journal_paper_doi 10.1039/b111045b
_journal_year 2002
_chemical_formula_moiety 'C13 H15 B F4 Se'
_chemical_formula_sum 'C13 H15 B F4 Se'
_chemical_formula_weight 337.03
_space_group_crystal_system orthorhombic
_space_group_IT_number 62
_space_group_name_Hall '-P 2ac 2n'
_space_group_name_H-M_alt 'P n m a'
_audit_creation_date 'Tue Nov 13 19:06:10 2001'
_audit_creation_method 'by teXsan'
_cell_angle_alpha 90
_cell_angle_beta 90
_cell_angle_gamma 90
_cell_formula_units_Z 4
_cell_length_a 13.8420(4)
_cell_length_b 6.7860(1)
_cell_length_c 14.2960(5)
_cell_measurement_reflns_used 0
_cell_measurement_temperature 273.2
_cell_measurement_theta_max 0
_cell_measurement_theta_min 0
_cell_volume 1342.85(6)
_computing_cell_refinement DENZO
_computing_data_collection DENZO
_computing_data_reduction 'teXsan Ver. 1.11'
_computing_publication_material 'teXsan Ver. 1.11'
_computing_structure_refinement 'teXsan Ver. 1.10'
_computing_structure_solution SIR92
_diffrn_measured_fraction_theta_full 0.9963
_diffrn_measured_fraction_theta_max 0.9963
_diffrn_measurement_device_type 'MAC Science DIP2030 Imaging Plate'
_diffrn_measurement_method \w
_diffrn_radiation_type 'Mo K\a'
_diffrn_radiation_wavelength 0.7107
_diffrn_reflns_limit_h_max 17
_diffrn_reflns_limit_h_min 0
_diffrn_reflns_limit_k_max 8
_diffrn_reflns_limit_k_min 0
_diffrn_reflns_limit_l_max 0
_diffrn_reflns_limit_l_min -18
_diffrn_reflns_number 1875
_diffrn_reflns_theta_full 27.25
_diffrn_reflns_theta_max 27.25
_exptl_absorpt_coefficient_mu 2.824
_exptl_absorpt_correction_type none
_exptl_crystal_colour 'pale yellow'
_exptl_crystal_density_diffrn 1.667
_exptl_crystal_density_method 'not measured'
_exptl_crystal_description prism
_exptl_crystal_size_max 0.200
_exptl_crystal_size_mid 0.200
_exptl_crystal_size_min 0.200
_refine_diff_density_max 1.32
_refine_diff_density_min -1.44
_refine_ls_extinction_method none
_refine_ls_goodness_of_fit_ref 1.475
_refine_ls_hydrogen_treatment noref
_refine_ls_number_parameters 109
_refine_ls_number_reflns 1528
_refine_ls_R_factor_gt 0.0598
_refine_ls_shift/su_max 0.0012
_refine_ls_structure_factor_coef F
_refine_ls_weighting_details 'w = 1/[\s^2^(Fo) + 0.00533|Fo|^2^]'
_refine_ls_weighting_scheme calc
_refine_ls_wR_factor_ref 0.1083
_reflns_number_gt 1528
_reflns_number_total 1625
_reflns_threshold_expression F^2^>3.0\s(F^2^)
_cod_data_source_file b111045b.txt
_cod_data_source_block MMDIP151SePy992190
_cod_original_cell_volume 1342.85(5)
_cod_database_code 7243860

loop_
_symmetry_equiv_pos_as_xyz
x,y,z
1/2+x,1/2-y,1/2-z
-x,1/2+y,-z
1/2-x,-y,1/2+z
-x,-y,-z
1/2-x,1/2+y,1/2+z
x,1/2-y,z
1/2+x,y,1/2-z

loop_
_atom_site_label
_atom_site_type_symbol
_atom_site_fract_x
_atom_site_fract_y
_atom_site_fract_z
_atom_site_U_iso_or_equiv
_atom_site_adp_type
_atom_site_occupancy
_atom_site_calc_flag
_atom_site_refinement_flags
_atom_site_disorder_assembly
_atom_site_disorder_group
Se1 Se 0.89384(3) 0.2500 0.78721(3) 0.0315(2) Uani 1.00 d S . .
F1 F 0.9008(2) 0.7500 0.6499(4) 0.062(1) Uani 1.00 d S . .
F2 F 0.7656(3) 0.9048(8) 0.6853(4) 0.172(3) Uani 1.00 d . . .
F3 F 0.7743(4) 0.7500 0.5575(3) 0.164(3) Uani 1.00 d S . .
C C 1.1149(3) 0.4362(7) 0.6391(3) 0.043(1) Uani 1.00 d . . .
C1 C 0.8956(3) 0.2500 0.9135(4) 0.032(1) Uani 1.00 d S . .
C2 C 1.0249(3) 0.2500 0.7609(3) 0.0267(9) Uani 1.00 d S . .
C3 C 1.0909(3) 0.2500 0.8317(3) 0.029(1) Uani 1.00 d S . .
C4 C 1.1534(3) 0.2500 0.9911(3) 0.034(1) Uani 1.00 d S . .
C5 C 1.1395(5) 0.2500 1.0868(4) 0.040(1) Uani 1.00 d S . .
C6 C 1.0467(4) 0.2500 1.1244(3) 0.037(1) Uani 1.00 d S . .
C7 C 0.9663(4) 0.2500 1.0680(3) 0.033(1) Uani 1.00 d S . .
C8 C 1.0734(4) 0.2500 0.9299(3) 0.028(1) Uani 1.00 d S . .
C9 C 0.9790(3) 0.2500 0.9682(3) 0.0277(9) Uani 1.00 d S . .
C10 C 1.0550(4) 0.2500 0.6571(3) 0.030(1) Uani 1.00 d S . .
C11 C 0.9677(4) 0.2500 0.5926(4) 0.041(1) Uani 1.00 d S . .
B1 B 0.8015(4) 0.7500 0.6428(3) 0.036(1) Uani 1.00 d S . .
H1 H 0.8353 0.2500 0.9441 0.0369 Uiso 1.00 calc S . .
H2 H 1.1579 0.2500 0.8144 0.0332 Uiso 1.00 calc S . .
H3 H 1.2183 0.2500 0.9665 0.0383 Uiso 1.00 calc S . .
H4 H 1.1948 0.2500 1.1264 0.0447 Uiso 1.00 calc S . .
H5 H 1.0383 0.2500 1.1921 0.0431 Uiso 1.00 calc S . .
H6 H 0.9024 0.2500 1.0937 0.0403 Uiso 1.00 calc S . .
H7 H 1.0768 0.5512 0.6524 0.0510 Uiso 1.00 calc . . .
H8 H 1.1345 0.4410 0.5754 0.0510 Uiso 1.00 calc . . .
H9 H 1.1704 0.4378 0.6783 0.0510 Uiso 1.00 calc . . .
H10 H 0.9296 0.1346 0.6014 0.0472 Uiso 0.50 calc P . .
H11 H 0.9887 0.2500 0.5281 0.0472 Uiso 1.00 calc S . .
H12 H 0.9284 0.3631 0.6029 0.0472 Uiso 0.50 calc P . .

loop_
_atom_site_aniso_label
_atom_site_aniso_U_11
_atom_site_aniso_U_22
_atom_site_aniso_U_33
_atom_site_aniso_U_12
_atom_site_aniso_U_13
_atom_site_aniso_U_23
Se1 0.0247(5) 0.0401(5) 0.0297(5) 0.0000 -0.0025(1) 0.0000
F1 0.034(2) 0.080(3) 0.072(3) 0.0000 -0.012(2) 0.0000
F2 0.084(3) 0.147(5) 0.284(7) 0.021(3) 0.005(4) -0.139(5)
F3 0.046(2) 0.40(1) 0.041(2) 0.0000 -0.011(2) 0.0000
C 0.051(2) 0.041(2) 0.036(2) -0.010(1) 0.006(1) 0.005(1)
C1 0.028(3) 0.035(2) 0.031(2) 0.0000 0.005(1) 0.0000
C2 0.026(2) 0.031(2) 0.023(2) 0.0000 -0.002(2) 0.0000
C3 0.025(2) 0.033(2) 0.030(2) 0.0000 -0.002(2) 0.0000
C4 0.030(2) 0.039(2) 0.032(2) 0.0000 -0.005(2) 0.0000
C5 0.048(3) 0.036(2) 0.036(3) 0.0000 -0.009(2) 0.0000
C6 0.055(3) 0.034(2) 0.023(2) 0.0000 -0.002(2) 0.0000
C7 0.046(3) 0.027(2) 0.026(2) 0.0000 0.003(2) 0.0000
C8 0.031(2) 0.027(2) 0.027(2) 0.0000 -0.001(2) 0.0000
C9 0.033(2) 0.025(2) 0.025(2) 0.0000 0.003(2) 0.0000
C10 0.037(2) 0.030(2) 0.024(2) 0.0000 0.002(2) 0.0000
C11 0.046(3) 0.049(3) 0.030(2) 0.0000 -0.005(2) 0.0000
B1 0.030(3) 0.047(3) 0.031(2) 0.0000 -0.001(2) 0.0000

loop_
_atom_type_symbol
_atom_type_description
_atom_type_scat_dispersion_real
_atom_type_scat_dispersion_imag
_atom_type_scat_source
C C 0.003 0.002
;International Tables for Crystallography
(1992, Vol. C, Tables 4.2.6.8 and 6.1.1.1)
;
Se Se -0.093 2.226
;International Tables for Crystallography
(1992, Vol. C, Tables 4.2.6.8 and 6.1.1.1)
;
F F 0.017 0.010
;International Tables for Crystallography
(1992, Vol. C, Tables 4.2.6.8 and 6.1.1.1)
;
B B 0.001 0.001
;International Tables for Crystallography
(1992, Vol. C, Tables 4.2.6.8 and 6.1.1.1)
;
H H 0.000 0.000
;International Tables for Crystallography
(1992, Vol. C, Table 6.1.1.2)
;

loop_
_geom_angle_atom_site_label_1
_geom_angle_atom_site_label_2
_geom_angle_atom_site_label_3
_geom_angle
_geom_angle_site_symmetry_1
_geom_angle_site_symmetry_2
_geom_angle_site_symmetry_3
_geom_angle_publ_flag
C1 Se1 C2 101.0(2) . . . yes
F2 F2 F3 60.1(2) 7_565 . . yes
F2 F2 B1 36.8(3) 7_565 . . yes
F3 F2 B1 34.8(3) . . . yes
F2 F3 F2 59.7(4) . . 7_565 yes
F2 F3 B1 35.9(2) . . . yes
F2 F3 B1 35.9(2) 7_565 . . yes
C10 C H7 109.8 . . . no
C10 C H8 110.1 . . . no
C10 C H9 110.4 . . . no
H7 C H8 108.5 . . . no
H7 C H9 108.6 . . . no
H8 C H9 109.5 . . . no
Se1 C1 C9 124.8(3) . . . yes
Se1 C1 H1 116.9 . . . no
C9 C1 H1 118.3 . . . no
Se1 C2 C3 120.3(3) . . . yes
Se1 C2 C10 117.4(3) . . . yes
Se1 C2 H2 145.7 . . . no
C3 C2 C10 122.3(4) . . . yes
C3 C2 H2 25.4 . . . no
C10 C2 H2 96.9 . . . no
C2 C3 C8 128.2(4) . . . yes
C2 C3 H2 117.1 . . . no
C8 C3 H2 114.7 . . . no
C5 C4 C8 120.3(5) . . . yes
C5 C4 H3 119.3 . . . no
C5 C4 H4 24.5 . . . no
C8 C4 H3 120.4 . . . no
C8 C4 H4 144.8 . . . no
H3 C4 H4 94.9 . . . no
C4 C5 C6 120.7(5) . . . yes
C4 C5 H3 24.4 . . . no
C4 C5 H4 118.5 . . . no
C4 C5 H5 145.1 . . . no
C6 C5 H3 145.1 . . . no
C6 C5 H4 120.7 . . . no
C6 C5 H5 24.3 . . . no
H3 C5 H4 94.2 . . . no
H3 C5 H5 169.4 . . . no
H4 C5 H5 96.4 . . . no
C5 C6 C7 121.3(4) . . . yes
C5 C6 H4 23.5 . . . no
C5 C6 H5 119.5 . . . no
C5 C6 H6 144.9 . . . no
C7 C6 H4 144.8 . . . no
C7 C6 H5 119.1 . . . no
C7 C6 H6 23.6 . . . no
H4 C6 H5 96.0 . . . no
H4 C6 H6 168.4 . . . no
H5 C6 H6 95.6 . . . no
C6 C7 C9 119.0(5) . . . yes
C6 C7 H5 24.7 . . . no
C6 C7 H6 121.4 . . . no
C9 C7 H5 143.7 . . . no
C9 C7 H6 119.6 . . . no
H5 C7 H6 96.7 . . . no
C3 C8 C4 118.5(4) . . . yes
C3 C8 C9 122.4(4) . . . yes
C3 C8 H2 25.6 . . . no
C3 C8 H3 94.9 . . . no
C4 C8 C9 119.0(4) . . . yes
C4 C8 H2 93.0 . . . no
C4 C8 H3 23.7 . . . no
C9 C8 H2 148.0 . . . no
C9 C8 H3 142.7 . . . no
H2 C8 H3 69.3 . . . no
C1 C9 C7 117.1(4) . . . yes
C1 C9 C8 123.2(4) . . . yes
C1 C9 H1 24.2 . . . no
C1 C9 H6 93.5 . . . no
C7 C9 C8 119.7(4) . . . yes
C7 C9 H1 92.8 . . . no
C7 C9 H6 23.5 . . . no
C8 C9 H1 147.5 . . . no
C8 C9 H6 143.2 . . . no
H1 C9 H6 69.3 . . . no
C C10 C 111.0(4) . . 7_555 yes
C C10 C2 107.9(2) . . . yes
C C10 C11 109.2(3) . . . yes
C C10 H7 25.9 . . . no
C C10 H7 136.9 . . 7_555 no
C C10 H8 25.6 . . . no
C C10 H8 97.7 . . 7_555 no
C C10 H9 25.5 . . . no
C C10 H9 96.6 . . 7_555 no
C C10 H10 134.7 . . . no
C C10 H10 94.5 . . 7_555 no
C C10 H11 95.2 . . . no
C C10 H12 95.2 . . . no
C C10 H12 134.7 . . 7_555 no
C C10 C2 107.9(2) 7_555 . . yes
C C10 C11 109.2(3) 7_555 . . yes
C C10 H7 136.9 7_555 . . no
C C10 H7 25.9 7_555 . 7_555 no
C C10 H8 97.7 7_555 . . no
C C10 H8 25.6 7_555 . 7_555 no
C C10 H9 96.6 7_555 . . no
C C10 H9 25.5 7_555 . 7_555 no
C C10 H10 94.5 7_555 . . no
C C10 H10 134.7 7_555 . 7_555 no
C C10 H11 95.2 7_555 . . no
C C10 H12 134.7 7_555 . . no
C C10 H12 95.2 7_555 . 7_555 no
C2 C10 C11 111.7(4) . . . yes
C2 C10 H7 94.1 . . . no
C2 C10 H7 94.1 . . 7_555 no
C2 C10 H8 133.5 . . . no
C2 C10 H8 133.5 . . 7_555 no
C2 C10 H9 93.9 . . . no
C2 C10 H9 93.9 . . 7_555 no
C2 C10 H10 98.3 . . . no
C2 C10 H10 98.3 . . 7_555 no
C2 C10 H11 137.9 . . . no
C2 C10 H12 97.6 . . . no
C2 C10 H12 97.6 . . 7_555 no
C11 C10 H7 95.5 . . . no
C11 C10 H7 95.5 . . 7_555 no
C11 C10 H8 94.7 . . . no
C11 C10 H8 94.7 . . 7_555 no
C11 C10 H9 134.7 . . . no
C11 C10 H9 134.7 . . 7_555 no
C11 C10 H10 25.5 . . . no
C11 C10 H10 25.5 . . 7_555 no
C11 C10 H11 26.2 . . . no
C11 C10 H12 25.5 . . . no
C11 C10 H12 25.5 . . 7_555 no
H7 C10 H7 162.8 . . 7_555 no
H7 C10 H8 44.1 . . . no
H7 C10 H8 121.7 . . 7_555 no
H7 C10 H9 44.1 . . . no
H7 C10 H9 120.1 . . 7_555 no
H7 C10 H10 119.1 . . . no
H7 C10 H10 74.6 . . 7_555 no
H7 C10 H11 92.1 . . . no
H7 C10 H12 75.2 . . . no
H7 C10 H12 118.7 . . 7_555 no
H7 C10 H8 121.7 7_555 . . no
H7 C10 H8 44.1 7_555 . 7_555 no
H7 C10 H9 120.1 7_555 . . no
H7 C10 H9 44.1 7_555 . 7_555 no
H7 C10 H10 74.6 7_555 . . no
H7 C10 H10 119.1 7_555 . 7_555 no
H7 C10 H11 92.1 7_555 . . no
H7 C10 H12 118.7 7_555 . . no
H7 C10 H12 75.2 7_555 . 7_555 no
H8 C10 H8 77.9 . . 7_555 no
H8 C10 H9 44.1 . . . no
H8 C10 H9 93.3 . . 7_555 no
H8 C10 H10 118.0 . . . no
H8 C10 H10 89.6 . . 7_555 no
H8 C10 H11 74.4 . . . no
H8 C10 H12 90.4 . . . no
H8 C10 H12 118.3 . . 7_555 no
H8 C10 H9 93.3 7_555 . . no
H8 C10 H9 44.1 7_555 . 7_555 no
H8 C10 H10 89.6 7_555 . . no
H8 C10 H10 118.0 7_555 . 7_555 no
H8 C10 H11 74.4 7_555 . . no
H8 C10 H12 118.3 7_555 . . no
H8 C10 H12 90.4 7_555 . 7_555 no
H9 C10 H9 76.2 . . 7_555 no
H9 C10 H10 160.2 . . . no
H9 C10 H10 118.2 . . 7_555 no
H9 C10 H11 118.4 . . . no
H9 C10 H12 118.8 . . . no
H9 C10 H12 160.2 . . 7_555 no
H9 C10 H10 118.2 7_555 . . no
H9 C10 H10 160.2 7_555 . 7_555 no
H9 C10 H11 118.4 7_555 . . no
H9 C10 H12 160.2 7_555 . . no
H9 C10 H12 118.8 7_555 . 7_555 no
H10 C10 H10 44.6 . . 7_555 no
H10 C10 H11 44.0 . . . no
H10 C10 H12 44.1 . . . no
H10 C10 H12 0.9 . . 7_555 no
H10 C10 H11 44.0 7_555 . . no
H10 C10 H12 0.9 7_555 . . no
H10 C10 H12 44.1 7_555 . 7_555 no
H11 C10 H12 44.4 . . . no
H11 C10 H12 44.4 . . 7_555 no
H12 C10 H12 43.7 . . 7_555 no
C10 C11 H10 111.1 . . . no
C10 C11 H10 111.1 . . 7_555 no
C10 C11 H11 109.8 . . . no
C10 C11 H12 111.1 . . . no
C10 C11 H12 111.1 . . 7_555 no
H10 C11 H10 110.6 . . 7_555 no
H10 C11 H11 107.0 . . . no
H10 C11 H12 109.0 . . . no
H10 C11 H12 1.9 . . 7_555 no
H10 C11 H11 107.0 7_555 . . no
H10 C11 H12 1.9 7_555 . . no
H10 C11 H12 109.0 7_555 . 7_555 no
H11 C11 H12 108.6 . . . no
H11 C11 H12 108.6 . . 7_555 no
H12 C11 H12 107.4 . . 7_555 no
F1 B1 F2 110.1(4) . . . yes
F1 B1 F2 110.1(4) . . 7_565 yes
F1 B1 F3 111.4(5) . . . yes
F2 B1 F2 106.5(7) . . 7_565 yes
F2 B1 F3 109.3(4) . . . yes
F2 B1 F3 109.3(4) 7_565 . . yes

loop_
_geom_bond_atom_site_label_1
_geom_bond_atom_site_label_2
_geom_bond_distance
_geom_bond_site_symmetry_1
_geom_bond_site_symmetry_2
_geom_bond_publ_flag
Se1 C1 1.806(5) . . yes
Se1 C2 1.853(4) . . yes
F1 B1 1.379(7) . . yes
F2 F2 2.10(1) . 7_565 yes
F2 F3 2.111(6) . . yes
F2 B1 1.312(5) . . yes
F3 B1 1.276(7) . . yes
C C10 1.533(5) . . yes
C H7 0.961 . . no
C H8 0.951 . . no
C H9 0.950 . . no
C1 C9 1.394(7) . . yes
C1 H1 0.941 . . no
C2 C3 1.363(6) . . yes
C2 C10 1.541(6) . . yes
C2 H2 1.993 . . no
C3 C8 1.425(6) . . yes
C3 H2 0.960 . . no
C4 C5 1.382(7) . . yes
C4 C8 1.411(7) . . yes
C4 H3 0.964 . . no
C4 H4 2.018 . . no
C5 C6 1.393(9) . . yes
C5 H3 2.036 . . no
C5 H4 0.952 . . no
C5 H5 2.056 . . no
C6 C7 1.375(7) . . yes
C6 H4 2.050 . . no
C6 H5 0.974 . . no
C6 H6 2.044 . . no
C7 C9 1.438(5) . . yes
C7 H5 2.035 . . no
C7 H6 0.958 . . no
C8 C9 1.418(7) . . yes
C8 H2 2.023 . . no
C8 H3 2.072 . . no
C9 H1 2.018 . . no
C9 H6 2.085 . . no
C10 C11 1.520(8) . . yes
C10 H7 2.067 . . no
C10 H7 2.067 . 7_555 no
C10 H8 2.063 . . no
C10 H8 2.063 . 7_555 no
C10 H9 2.066 . . no
C10 H9 2.066 . 7_555 no
C10 H10 2.064 . . no
C10 H10 2.064 . 7_555 no
C10 H11 2.060 . . no
C10 H12 2.065 . . no
C10 H12 2.065 . 7_555 no
C11 H10 0.953 . . no
C11 H10 0.953 . 7_555 no
C11 H11 0.967 . . no
C11 H12 0.952 . . no
C11 H12 0.952 . 7_555 no

loop_
_geom_contact_atom_site_label_1
_geom_contact_atom_site_label_2
_geom_contact_distance
_geom_contact_site_symmetry_1
_geom_contact_site_symmetry_2
Se1 F2 3.281(5) . 1_545
Se1 F2 3.281(5) . 7_565
F1 C6 3.307(7) . 3_757
F2 C3 3.375(6) . 2_466
F2 C 3.437(6) . 2_466
F3 C1 3.125(6) . 4_664
F3 C7 3.333(7) . 4_664
F3 C 3.442(6) . 3_756
F3 C 3.442(6) . 5_766
C1 C5 3.428(1) . 3_757
C1 C5 3.428(1) . 3_747
C1 C6 3.528(2) . 3_757
C1 C6 3.528(2) . 3_747
C7 C8 3.437(1) . 3_757
C7 C8 3.437(1) . 3_747
C7 C9 3.515(2) . 3_757
C7 C9 3.515(2) . 3_747
C9 C9 3.561(3) . 3_757
C9 C9 3.561(3) . 3_747
